data_4133431
loop_
_publ_author_name
'Wiest, Johannes M.'
'Conner, Michael L.'
'Brown, M. Kevin'

_publ_section_title
;
 Allenoates in Enantioselective [2+2] Cycloadditions: From a Mechanistic
 Curiosity to a Stereospecific Transformation.
;
_journal_issue 46
_journal_name_full 'Journal of the American Chemical Society'
_journal_page_first 15943
_journal_page_last 15949
_journal_paper_doi 10.1021/jacs.8b10008
_journal_volume 140
_journal_year 2018
_chemical_absolute_configuration
;
Absolute configuration was established from a 85% complete Cu
data set. 
;
_chemical_formula_moiety 'C20 H17 F3 O3'
_chemical_formula_sum 'C20 H17 F3 O3'
_chemical_formula_weight 362.33
_space_group_crystal_system monoclinic
_space_group_IT_number 5
_space_group_name_Hall 'C 2y'
_space_group_name_H-M_alt 'C 1 2 1'
_atom_sites_solution_hydrogens mixed
_audit_creation_method SHELXL-2014/7
_cell_angle_alpha 90
_cell_angle_beta 126.339(3)
_cell_angle_gamma 90
_cell_formula_units_Z 8
_cell_length_a 27.392(3)
_cell_length_b 8.3185(7)
_cell_length_c 18.8264(19)
_cell_measurement_reflns_used 3239
_cell_measurement_temperature 173(2)
_cell_measurement_theta_max 21.64
_cell_measurement_theta_min 2.86
_cell_volume 3455.5(6)
_computing_cell_refinement 'APEX II v2014.11-0 (Bruker, 2014)'
_computing_data_collection 'APEX II v2014.11-0 (Bruker, 2014)'
_computing_data_reduction 'APEX II v2014.11-0 (Bruker, 2014)'
_computing_molecular_graphics 'SHELXTL (Bruker, 2016)'
_computing_publication_material 'SHELXTL (Bruker, 2016)'
_computing_structure_refinement 'SHELXL-2014/7 (Sheldrick, 2016)'
_computing_structure_solution 'SHELX (Bruker, 2016)'
_diffrn_ambient_temperature 173(2)
_diffrn_detector 'CCD area detector'
_diffrn_detector_area_resol_mean 83.33
_diffrn_detector_type 'Bruker APEXII'
_diffrn_measured_fraction_theta_full 0.999
_diffrn_measured_fraction_theta_max 0.993
_diffrn_measurement_details '0.50 degree frames measured for 40 seconds each'
_diffrn_measurement_device 'APEX Kappa Duo'
_diffrn_measurement_device_type Kappa
_diffrn_measurement_method 'omega and phi scans'
_diffrn_radiation_monochromator graphite
_diffrn_radiation_type MoK\a
_diffrn_radiation_wavelength 0.71073
_diffrn_reflns_av_R_equivalents 0.0397
_diffrn_reflns_av_unetI/netI 0.0618
_diffrn_reflns_Laue_measured_fraction_full 0.999
_diffrn_reflns_Laue_measured_fraction_max 0.993
_diffrn_reflns_limit_h_max 34
_diffrn_reflns_limit_h_min -27
_diffrn_reflns_limit_k_max 10
_diffrn_reflns_limit_k_min -7
_diffrn_reflns_limit_l_max 22
_diffrn_reflns_limit_l_min -23
_diffrn_reflns_number 13939
_diffrn_reflns_point_group_measured_fraction_full 0.828
_diffrn_reflns_point_group_measured_fraction_max 0.807
_diffrn_reflns_theta_full 25.242
_diffrn_reflns_theta_max 26.430
_diffrn_reflns_theta_min 1.343
_diffrn_source 'sealed tube'
_exptl_absorpt_coefficient_mu 0.114
_exptl_absorpt_correction_T_max 0.7454
_exptl_absorpt_correction_T_min 0.6211
_exptl_absorpt_correction_type multi-scan
_exptl_absorpt_process_details 'SADABS, G. Sheldrick; 2016'
_exptl_crystal_colour colorless
_exptl_crystal_density_diffrn 1.393
_exptl_crystal_description block
_exptl_crystal_F_000 1504
_exptl_crystal_size_max 0.190
_exptl_crystal_size_mid 0.110
_exptl_crystal_size_min 0.100
_refine_diff_density_max 0.578
_refine_diff_density_min -0.357
_refine_diff_density_rms 0.060
_refine_ls_abs_structure_details
; 
 Flack x determined using 1165 quotients [(I+)-(I-)]/[(I+)+(I-)] 
 (Parsons, Flack and Wagner, Acta Cryst. B69 (2013) 249-259). 
;
_refine_ls_abs_structure_Flack 0.2(6)
_refine_ls_extinction_method none
_refine_ls_goodness_of_fit_ref 1.011
_refine_ls_hydrogen_treatment mixed
_refine_ls_matrix_type full
_refine_ls_number_parameters 479
_refine_ls_number_reflns 5742
_refine_ls_number_restraints 1
_refine_ls_restrained_S_all 1.011
_refine_ls_R_factor_all 0.0915
_refine_ls_R_factor_gt 0.0601
_refine_ls_shift/su_max 0.000
_refine_ls_shift/su_mean 0.000
_refine_ls_structure_factor_coef Fsqd
_refine_ls_weighting_details 'w=1/[\s^2^(Fo^2^)+(0.1108P)^2^] where P=(Fo^2^+2Fc^2^)/3'
_refine_ls_weighting_scheme calc
_refine_ls_wR_factor_gt 0.1549
_refine_ls_wR_factor_ref 0.1744
_reflns_Friedel_coverage 0.518
_reflns_Friedel_fraction_full 0.629
_reflns_Friedel_fraction_max 0.594
_reflns_number_gt 4138
_reflns_number_total 5742
_reflns_threshold_expression 'I > 2\s(I)'
_cod_data_source_file ja8b10008_si_004.cif
_cod_data_source_block 17121
_cod_original_sg_symbol_H-M 'C 2'
_cod_database_code 4133431
_shelx_shelxl_version_number 2014/7
_shelx_space_group_comment
; 
The symmetry employed for this shelxl refinement is uniquely defined 
by the following loop, which should always be used as a source of 
symmetry information in preference to the above space-group names. 
They are only intended as comments. 
;
_shelx_estimated_absorpt_t_min 0.979
_shelx_estimated_absorpt_t_max 0.989

loop_
_space_group_symop_operation_xyz
'x, y, z'
'-x, y, -z'
'x+1/2, y+1/2, z'
'-x+1/2, y+1/2, -z'

loop_
_atom_site_label
_atom_site_type_symbol
_atom_site_fract_x
_atom_site_fract_y
_atom_site_fract_z
_atom_site_U_iso_or_equiv
_atom_site_adp_type
_atom_site_occupancy
_atom_site_site_symmetry_order
_atom_site_calc_flag
_atom_site_refinement_flags_posn
_atom_site_refinement_flags_adp
F1A F 0.94516(18) 0.1159(6) 0.8820(3) 0.0987(18) Uani 1 1 d . .
F2A F 0.9833(2) -0.1179(6) 0.9015(3) 0.1024(18) Uani 1 1 d . .
F3A F 0.98299(19) 0.0458(7) 0.8181(3) 0.0933(16) Uani 1 1 d . .
O1A O 0.64753(17) -0.8462(5) 0.6178(2) 0.0412(9) Uani 1 1 d . .
O2A O 0.55720(15) 0.0318(4) 0.3517(2) 0.0338(8) Uani 1 1 d . .
O3A O 0.52147(18) -0.0347(5) 0.2134(2) 0.0422(10) Uani 1 1 d . .
H3OA H 0.490(3) 0.041(9) 0.202(4) 0.051(17) Uiso 1 1 d . .
C1A C 0.7185(2) -0.2597(6) 0.5467(3) 0.0265(10) Uani 1 1 d . .
C2A C 0.7127(2) -0.2803(6) 0.4585(3) 0.0308(11) Uani 1 1 d . .
H2A H 0.7466 -0.2320 0.4606 0.037 Uiso 1 1 calc R U
H2B H 0.7051 -0.3924 0.4367 0.037 Uiso 1 1 calc R U
C3A C 0.6562(2) -0.1770(6) 0.4118(3) 0.0275(11) Uani 1 1 d . .
C4A C 0.6678(2) -0.1273(6) 0.4986(3) 0.0290(11) Uani 1 1 d . .
H4A H 0.6330 -0.1469 0.5007 0.035 Uiso 1 1 calc R U
H4B H 0.6832 -0.0161 0.5171 0.035 Uiso 1 1 calc R U
C5A C 0.7795(2) -0.1953(6) 0.6251(3) 0.0262(11) Uani 1 1 d . .
C6A C 0.7823(2) -0.0983(6) 0.6870(3) 0.0309(12) Uani 1 1 d . .
H6A H 0.7459 -0.0735 0.6803 0.037 Uiso 1 1 calc R U
C7A C 0.8361(2) -0.0368(7) 0.7579(3) 0.0356(12) Uani 1 1 d . .
H7A H 0.8370 0.0279 0.8002 0.043 Uiso 1 1 calc R U
C8A C 0.8890(2) -0.0705(6) 0.7669(3) 0.0335(12) Uani 1 1 d . .
C9A C 0.8876(2) -0.1661(7) 0.7061(4) 0.0399(13) Uani 1 1 d . .
H9A H 0.9240 -0.1898 0.7127 0.048 Uiso 1 1 calc R U
C10A C 0.8329(2) -0.2277(7) 0.6352(4) 0.0360(12) Uani 1 1 d . .
H10A H 0.8320 -0.2929 0.5930 0.043 Uiso 1 1 calc R U
C12A C 0.6990(2) -0.4125(6) 0.5675(3) 0.0265(11) Uani 1 1 d . .
C12C C 0.9490(3) -0.0097(7) 0.8431(4) 0.0492(16) Uani 1 1 d . .
C13A C 0.7394(2) -0.5124(6) 0.6368(3) 0.0297(11) Uani 1 1 d . .
H13A H 0.7808 -0.4819 0.6755 0.036 Uiso 1 1 calc R U
C14A C 0.7208(2) -0.6568(6) 0.6512(3) 0.0325(12) Uani 1 1 d . .
H14A H 0.7498 -0.7240 0.6988 0.039 Uiso 1 1 calc R U
C15A C 0.6612(2) -0.7029(6) 0.5971(3) 0.0320(12) Uani 1 1 d . .
C16A C 0.6202(3) -0.6056(7) 0.5274(4) 0.0455(15) Uani 1 1 d . .
H16A H 0.5788 -0.6367 0.4889 0.055 Uiso 1 1 calc R U
C17A C 0.6387(2) -0.4638(7) 0.5129(4) 0.0418(14) Uani 1 1 d . .
H17A H 0.6097 -0.3985 0.4643 0.050 Uiso 1 1 calc R U
C18A C 0.5859(3) -0.8912(8) 0.5694(4) 0.0521(16) Uani 1 1 d . .
H18A H 0.5827 -0.9957 0.5904 0.078 Uiso 1 1 calc R U
H18B H 0.5686 -0.8989 0.5067 0.078 Uiso 1 1 calc R U
H18C H 0.5637 -0.8102 0.5776 0.078 Uiso 1 1 calc R U
C19A C 0.6128(2) -0.1497(7) 0.3278(3) 0.0335(12) Uani 1 1 d . .
H19A H 0.6148 -0.2006 0.2843 0.040 Uiso 1 1 calc R U
C20A C 0.5619(2) -0.0434(6) 0.2995(3) 0.0301(11) Uani 1 1 d . .
F1B F 0.4353(2) 1.1033(6) -0.0060(3) 0.0921(15) Uani 1 1 d . .
F2B F 0.4267(3) 0.9798(6) -0.1074(4) 0.1083(19) Uani 1 1 d . .
F3B F 0.3571(2) 1.1350(6) -0.1318(4) 0.111(2) Uani 1 1 d . .
O1B O 0.08041(19) 0.1962(6) -0.3435(3) 0.0572(12) Uani 1 1 d . .
O2B O 0.43808(16) 0.1733(5) 0.1713(2) 0.0381(9) Uani 1 1 d . .
O3B O 0.4719(2) 0.2466(6) 0.3082(3) 0.0446(11) Uani 1 1 d . .
H3OB H 0.492(3) 0.186(8) 0.316(4) 0.031(19) Uiso 1 1 d . .
C1B C 0.2876(2) 0.4683(6) -0.0328(3) 0.0277(11) Uani 1 1 d . .
C2B C 0.2870(2) 0.4956(7) 0.0499(3) 0.0340(12) Uani 1 1 d . .
H2C H 0.2945 0.6084 0.0706 0.041 Uiso 1 1 calc R U
H2D H 0.2506 0.4520 0.0424 0.041 Uiso 1 1 calc R U
C3B C 0.3419(2) 0.3892(6) 0.1033(3) 0.0325(12) Uani 1 1 d . .
C4B C 0.3358(2) 0.3317(6) 0.0225(3) 0.0300(11) Uani 1 1 d . .
H4C H 0.3192 0.2216 0.0039 0.036 Uiso 1 1 calc R U
H4D H 0.3733 0.3437 0.0265 0.036 Uiso 1 1 calc R U
C5B C 0.3152(2) 0.6136(6) -0.0466(3) 0.0296(11) Uani 1 1 d . .
C6B C 0.3759(2) 0.6501(8) 0.0127(4) 0.0464(15) Uani 1 1 d . .
H6B H 0.4011 0.5802 0.0612 0.056 Uiso 1 1 calc R U
C7B C 0.4014(3) 0.7858(8) 0.0036(4) 0.0465(15) Uani 1 1 d . .
H7B H 0.4432 0.8085 0.0460 0.056 Uiso 1 1 calc R U
C8B C 0.3658(3) 0.8869(7) -0.0667(4) 0.0370(13) Uani 1 1 d . .
C9B C 0.3052(3) 0.8553(6) -0.1250(4) 0.0401(13) Uani 1 1 d . .
H9B H 0.2801 0.9271 -0.1726 0.048 Uiso 1 1 calc R U
C10B C 0.2796(2) 0.7193(6) -0.1156(3) 0.0330(12) Uani 1 1 d . .
H10B H 0.2374 0.6992 -0.1570 0.040 Uiso 1 1 calc R U
C11B C 0.3953(3) 1.0255(8) -0.0787(4) 0.0507(16) Uani 1 1 d . .
C12B C 0.2300(2) 0.4055(6) -0.1157(3) 0.0316(12) Uani 1 1 d . .
C13B C 0.2341(2) 0.3177(7) -0.1752(3) 0.0372(12) Uani 1 1 d . .
H13B H 0.2725 0.3041 -0.1640 0.045 Uiso 1 1 calc R U
C14B C 0.1833(2) 0.2499(7) -0.2503(4) 0.0401(13) Uani 1 1 d . .
H14B H 0.1871 0.1905 -0.2899 0.048 Uiso 1 1 calc R U
C15B C 0.1274(2) 0.2689(7) -0.2673(4) 0.0407(14) Uani 1 1 d . .
C16B C 0.1214(2) 0.3584(7) -0.2113(4) 0.0431(14) Uani 1 1 d . .
H16B H 0.0827 0.3735 -0.2237 0.052 Uiso 1 1 calc R U
C17B C 0.1732(2) 0.4269(6) -0.1357(4) 0.0355(12) Uani 1 1 d . .
H17B H 0.1690 0.4895 -0.0974 0.043 Uiso 1 1 calc R U
C18B C 0.0229(3) 0.2091(12) -0.3627(6) 0.088(3) Uani 1 1 d . .
H18D H -0.0068 0.1539 -0.4184 0.132 Uiso 1 1 calc R U
H18E H 0.0119 0.3228 -0.3680 0.132 Uiso 1 1 calc R U
H18F H 0.0232 0.1597 -0.3152 0.132 Uiso 1 1 calc R U
C19B C 0.3826(2) 0.3649(7) 0.1893(3) 0.0354(12) Uani 1 1 d . .
H19B H 0.3792 0.4205 0.2302 0.043 Uiso 1 1 calc R U
C20B C 0.4325(2) 0.2526(7) 0.2208(3) 0.0317(12) Uani 1 1 d . .

loop_
_atom_site_aniso_label
_atom_site_aniso_U_11
_atom_site_aniso_U_22
_atom_site_aniso_U_33
_atom_site_aniso_U_23
_atom_site_aniso_U_13
_atom_site_aniso_U_12
F1A 0.050(2) 0.090(4) 0.100(3) -0.061(3) 0.014(3) -0.003(2)
F2A 0.071(3) 0.061(3) 0.070(3) 0.014(2) -0.016(2) 0.001(2)
F3A 0.053(2) 0.116(4) 0.084(3) -0.020(3) 0.026(2) -0.036(3)
O1A 0.048(2) 0.030(2) 0.047(2) 0.0101(17) 0.029(2) -0.0027(17)
O2A 0.0320(19) 0.037(2) 0.0290(19) 0.0052(16) 0.0162(17) 0.0039(16)
O3A 0.037(2) 0.046(2) 0.028(2) 0.0017(17) 0.0105(19) 0.0155(19)
C1A 0.024(2) 0.026(3) 0.027(3) 0.003(2) 0.014(2) 0.004(2)
C2A 0.032(3) 0.027(3) 0.034(3) 0.007(2) 0.020(2) 0.007(2)
C3A 0.026(3) 0.023(3) 0.030(3) 0.006(2) 0.015(2) -0.0014(19)
C4A 0.027(3) 0.026(3) 0.032(3) 0.002(2) 0.017(2) 0.007(2)
C5A 0.026(3) 0.020(2) 0.030(3) 0.009(2) 0.015(2) 0.0055(19)
C6A 0.027(3) 0.032(3) 0.026(3) 0.011(2) 0.012(2) 0.006(2)
C7A 0.044(3) 0.028(3) 0.033(3) 0.005(2) 0.023(3) 0.005(2)
C8A 0.026(3) 0.025(3) 0.035(3) 0.002(2) 0.010(3) 0.001(2)
C9A 0.025(3) 0.037(3) 0.044(3) -0.002(3) 0.013(3) 0.001(2)
C10A 0.031(3) 0.030(3) 0.040(3) -0.001(2) 0.017(3) 0.002(2)
C12A 0.026(3) 0.027(3) 0.026(3) 0.002(2) 0.015(2) 0.004(2)
C12C 0.045(4) 0.037(3) 0.046(4) -0.004(3) 0.017(3) 0.001(3)
C13A 0.030(3) 0.027(3) 0.027(3) 0.002(2) 0.014(2) 0.003(2)
C14A 0.041(3) 0.024(3) 0.030(3) 0.006(2) 0.020(3) 0.007(2)
C15A 0.039(3) 0.028(3) 0.035(3) 0.001(2) 0.025(3) -0.001(2)
C16A 0.032(3) 0.042(4) 0.051(4) 0.013(3) 0.018(3) -0.001(3)
C17A 0.028(3) 0.040(3) 0.043(3) 0.015(3) 0.013(3) 0.001(2)
C18A 0.053(4) 0.045(4) 0.068(4) 0.005(3) 0.041(4) -0.010(3)
C19A 0.034(3) 0.035(3) 0.029(3) 0.001(2) 0.017(3) 0.001(2)
C20A 0.027(3) 0.028(3) 0.029(3) 0.005(2) 0.013(3) -0.001(2)
F1B 0.104(4) 0.072(3) 0.096(3) -0.014(3) 0.057(3) -0.044(3)
F2B 0.170(5) 0.058(3) 0.205(6) -0.014(3) 0.171(5) -0.020(3)
F3B 0.074(3) 0.072(3) 0.164(5) 0.061(3) 0.058(4) 0.007(3)
O1B 0.050(3) 0.053(3) 0.058(3) -0.014(2) 0.026(2) -0.006(2)
O2B 0.034(2) 0.043(2) 0.032(2) 0.0101(17) 0.0162(18) 0.0091(17)
O3B 0.042(3) 0.053(3) 0.032(2) 0.0102(19) 0.018(2) 0.020(2)
C1B 0.026(3) 0.026(3) 0.028(3) 0.006(2) 0.015(2) 0.005(2)
C2B 0.038(3) 0.030(3) 0.035(3) 0.004(2) 0.022(3) 0.004(2)
C3B 0.034(3) 0.029(3) 0.038(3) 0.011(2) 0.023(3) 0.005(2)
C4B 0.031(3) 0.024(3) 0.034(3) 0.010(2) 0.018(2) 0.008(2)
C5B 0.030(3) 0.029(3) 0.027(3) 0.009(2) 0.016(2) 0.007(2)
C6B 0.035(3) 0.044(4) 0.046(4) 0.021(3) 0.017(3) 0.005(3)
C7B 0.039(3) 0.044(4) 0.050(4) 0.007(3) 0.023(3) -0.004(3)
C8B 0.047(3) 0.030(3) 0.040(3) 0.003(2) 0.029(3) -0.002(2)
C9B 0.059(4) 0.025(3) 0.037(3) 0.008(2) 0.029(3) 0.007(3)
C10B 0.034(3) 0.026(3) 0.032(3) 0.005(2) 0.016(2) 0.005(2)
C11B 0.077(5) 0.031(3) 0.053(4) 0.003(3) 0.044(4) 0.001(3)
C12B 0.029(3) 0.027(3) 0.034(3) 0.008(2) 0.016(3) 0.005(2)
C13B 0.034(3) 0.043(3) 0.039(3) 0.003(3) 0.024(3) 0.002(2)
C14B 0.044(3) 0.040(3) 0.038(3) 0.000(3) 0.025(3) 0.002(3)
C15B 0.039(3) 0.033(3) 0.039(3) -0.002(2) 0.016(3) 0.002(2)
C16B 0.033(3) 0.029(3) 0.059(4) -0.002(3) 0.023(3) 0.005(2)
C17B 0.035(3) 0.024(3) 0.042(3) -0.001(2) 0.020(3) 0.005(2)
C18B 0.031(4) 0.100(7) 0.095(6) -0.056(5) 0.017(4) -0.015(4)
C19B 0.036(3) 0.035(3) 0.034(3) 0.010(2) 0.020(3) 0.011(2)
C20B 0.029(3) 0.035(3) 0.029(3) 0.008(2) 0.016(3) 0.002(2)

loop_
_atom_type_symbol
_atom_type_description
_atom_type_scat_dispersion_real
_atom_type_scat_dispersion_imag
_atom_type_scat_source
C C 0.0033 0.0016 'International Tables Vol C Tables 4.2.6.8 and 6.1.1.4'
H H 0.0000 0.0000 'International Tables Vol C Tables 4.2.6.8 and 6.1.1.4'
O O 0.0106 0.0060 'International Tables Vol C Tables 4.2.6.8 and 6.1.1.4'
F F 0.0171 0.0103 'International Tables Vol C Tables 4.2.6.8 and 6.1.1.4'

loop_
_geom_angle_atom_site_label_1
_geom_angle_atom_site_label_2
_geom_angle_atom_site_label_3
_geom_angle
C15A O1A C18A 118.0(4)
C20A O3A H3OA 107(3)
C12A C1A C5A 113.2(4)
C12A C1A C4A 114.2(4)
C5A C1A C4A 113.5(4)
C12A C1A C2A 110.4(4)
C5A C1A C2A 115.1(4)
C4A C1A C2A 88.1(3)
C3A C2A C1A 88.9(4)
C3A C2A H2A 113.8
C1A C2A H2A 113.8
C3A C2A H2B 113.8
C1A C2A H2B 113.8
H2A C2A H2B 111.1
C19A C3A C2A 132.7(5)
C19A C3A C4A 134.9(5)
C2A C3A C4A 92.3(4)
C3A C4A C1A 88.8(4)
C3A C4A H4A 113.9
C1A C4A H4A 113.9
C3A C4A H4B 113.9
C1A C4A H4B 113.9
H4A C4A H4B 111.1
C6A C5A C10A 118.1(5)
C6A C5A C1A 120.1(4)
C10A C5A C1A 121.7(4)
C7A C6A C5A 121.9(5)
C7A C6A H6A 119.0
C5A C6A H6A 119.0
C6A C7A C8A 119.1(5)
C6A C7A H7A 120.5
C8A C7A H7A 120.5
C9A C8A C7A 120.2(5)
C9A C8A C12C 118.0(5)
C7A C8A C12C 121.8(5)
C8A C9A C10A 119.9(5)
C8A C9A H9A 120.1
C10A C9A H9A 120.1
C5A C10A C9A 120.7(5)
C5A C10A H10A 119.6
C9A C10A H10A 119.6
C13A C12A C17A 116.6(5)
C13A C12A C1A 122.7(4)
C17A C12A C1A 120.6(4)
F2A C12C F1A 109.6(6)
F2A C12C F3A 103.5(6)
F1A C12C F3A 102.9(6)
F2A C12C C8A 114.3(5)
F1A C12C C8A 113.5(5)
F3A C12C C8A 112.1(5)
C12A C13A C14A 121.5(5)
C12A C13A H13A 119.3
C14A C13A H13A 119.3
C15A C14A C13A 120.6(5)
C15A C14A H14A 119.7
C13A C14A H14A 119.7
O1A C15A C14A 115.9(4)
O1A C15A C16A 125.2(5)
C14A C15A C16A 118.8(5)
C17A C16A C15A 120.4(5)
C17A C16A H16A 119.8
C15A C16A H16A 119.8
C16A C17A C12A 122.0(5)
C16A C17A H17A 119.0
C12A C17A H17A 119.0
O1A C18A H18A 109.5
O1A C18A H18B 109.5
H18A C18A H18B 109.5
O1A C18A H18C 109.5
H18A C18A H18C 109.5
H18B C18A H18C 109.5
C3A C19A C20A 121.9(5)
C3A C19A H19A 119.0
C20A C19A H19A 119.0
O2A C20A O3A 122.9(5)
O2A C20A C19A 123.0(5)
O3A C20A C19A 114.0(5)
C15B O1B C18B 116.8(5)
C20B O3B H3OB 105(5)
C12B C1B C5B 114.7(4)
C12B C1B C4B 112.7(4)
C5B C1B C4B 112.1(4)
C12B C1B C2B 116.9(4)
C5B C1B C2B 110.3(4)
C4B C1B C2B 86.9(3)
C3B C2B C1B 89.1(4)
C3B C2B H2C 113.8
C1B C2B H2C 113.8
C3B C2B H2D 113.8
C1B C2B H2D 113.8
H2C C2B H2D 111.0
C19B C3B C2B 133.5(5)
C19B C3B C4B 133.8(5)
C2B C3B C4B 92.5(4)
C3B C4B C1B 89.2(4)
C3B C4B H4C 113.8
C1B C4B H4C 113.8
C3B C4B H4D 113.8
C1B C4B H4D 113.8
H4C C4B H4D 111.0
C6B C5B C10B 117.4(5)
C6B C5B C1B 121.2(4)
C10B C5B C1B 121.3(4)
C5B C6B C7B 122.2(5)
C5B C6B H6B 118.9
C7B C6B H6B 118.9
C8B C7B C6B 119.7(5)
C8B C7B H7B 120.2
C6B C7B H7B 120.2
C9B C8B C7B 119.1(5)
C9B C8B C11B 122.2(5)
C7B C8B C11B 118.6(5)
C8B C9B C10B 121.0(5)
C8B C9B H9B 119.5
C10B C9B H9B 119.5
C5B C10B C9B 120.5(5)
C5B C10B H10B 119.7
C9B C10B H10B 119.7
F3B C11B F1B 104.6(6)
F3B C11B F2B 108.1(6)
F1B C11B F2B 103.1(6)
F3B C11B C8B 113.3(6)
F1B C11B C8B 114.5(5)
F2B C11B C8B 112.5(5)
C17B C12B C13B 117.6(5)
C17B C12B C1B 123.8(5)
C13B C12B C1B 118.6(4)
C14B C13B C12B 121.5(5)
C14B C13B H13B 119.3
C12B C13B H13B 119.3
C15B C14B C13B 119.8(5)
C15B C14B H14B 120.1
C13B C14B H14B 120.1
C14B C15B O1B 114.7(5)
C14B C15B C16B 120.4(5)
O1B C15B C16B 124.9(5)
C15B C16B C17B 119.2(5)
C15B C16B H16B 120.4
C17B C16B H16B 120.4
C12B C17B C16B 121.6(5)
C12B C17B H17B 119.2
C16B C17B H17B 119.2
O1B C18B H18D 109.5
O1B C18B H18E 109.5
H18D C18B H18E 109.5
O1B C18B H18F 109.5
H18D C18B H18F 109.5
H18E C18B H18F 109.5
C3B C19B C20B 120.0(5)
C3B C19B H19B 120.0
C20B C19B H19B 120.0
O2B C20B O3B 123.1(5)
O2B C20B C19B 123.0(5)
O3B C20B C19B 113.9(5)

loop_
_geom_bond_atom_site_label_1
_geom_bond_atom_site_label_2
_geom_bond_distance
F1A C12C 1.315(7)
F2A C12C 1.295(7)
F3A C12C 1.348(8)
O1A C15A 1.372(6)
O1A C18A 1.413(7)
O2A C20A 1.234(6)
O3A C20A 1.316(6)
O3A H3OA 0.98(7)
C1A C12A 1.518(7)
C1A C5A 1.528(7)
C1A C4A 1.572(6)
C1A C2A 1.581(7)
C2A C3A 1.514(7)
C2A H2A 0.9900
C2A H2B 0.9900
C3A C19A 1.319(7)
C3A C4A 1.526(7)
C4A H4A 0.9900
C4A H4B 0.9900
C5A C6A 1.382(7)
C5A C10A 1.384(7)
C6A C7A 1.371(7)
C6A H6A 0.9500
C7A C8A 1.386(7)
C7A H7A 0.9500
C8A C9A 1.374(8)
C8A C12C 1.490(8)
C9A C10A 1.385(7)
C9A H9A 0.9500
C10A H10A 0.9500
C12A C13A 1.380(7)
C12A C17A 1.397(7)
C13A C14A 1.392(7)
C13A H13A 0.9500
C14A C15A 1.373(7)
C14A H14A 0.9500
C15A C16A 1.376(7)
C16A C17A 1.374(8)
C16A H16A 0.9500
C17A H17A 0.9500
C18A H18A 0.9800
C18A H18B 0.9800
C18A H18C 0.9800
C19A C20A 1.459(7)
C19A H19A 0.9500
F1B C11B 1.310(7)
F2B C11B 1.316(7)
F3B C11B 1.298(8)
O1B C15B 1.376(7)
O1B C18B 1.396(8)
O2B C20B 1.222(6)
O3B C20B 1.331(6)
O3B H3OB 0.69(6)
C1B C12B 1.510(7)
C1B C5B 1.526(7)
C1B C4B 1.578(6)
C1B C2B 1.583(7)
C2B C3B 1.504(7)
C2B H2C 0.9900
C2B H2D 0.9900
C3B C19B 1.329(7)
C3B C4B 1.507(7)
C4B H4C 0.9900
C4B H4D 0.9900
C5B C6B 1.380(7)
C5B C10B 1.382(7)
C6B C7B 1.389(8)
C6B H6B 0.9500
C7B C8B 1.371(8)
C7B H7B 0.9500
C8B C9B 1.368(8)
C8B C11B 1.500(8)
C9B C10B 1.396(8)
C9B H9B 0.9500
C10B H10B 0.9500
C12B C17B 1.378(7)
C12B C13B 1.397(7)
C13B C14B 1.385(8)
C13B H13B 0.9500
C14B C15B 1.375(8)
C14B H14B 0.9500
C15B C16B 1.378(8)
C16B C17B 1.404(8)
C16B H16B 0.9500
C17B H17B 0.9500
C18B H18D 0.9800
C18B H18E 0.9800
C18B H18F 0.9800
C19B C20B 1.460(7)
C19B H19B 0.9500

loop_
_geom_hbond_atom_site_label_D
_geom_hbond_atom_site_label_H
_geom_hbond_atom_site_label_A
_geom_hbond_distance_DH
_geom_hbond_distance_HA
_geom_hbond_distance_DA
_geom_hbond_angle_DHA
O3A H3OA O2B 0.98(7) 1.62(7) 2.588(5) 172(5)
O3B H3OB O2A 0.69(6) 1.97(6) 2.655(6) 172(7)

loop_
_geom_torsion_atom_site_label_1
_geom_torsion_atom_site_label_2
_geom_torsion_atom_site_label_3
_geom_torsion_atom_site_label_4
_geom_torsion
C12A C1A C2A C3A 104.7(4)
C5A C1A C2A C3A -125.6(4)
C4A C1A C2A C3A -10.4(4)
C1A C2A C3A C19A -166.2(6)
C1A C2A C3A C4A 10.8(4)
C19A C3A C4A C1A 166.0(6)
C2A C3A C4A C1A -10.8(4)
C12A C1A C4A C3A -101.2(4)
C5A C1A C4A C3A 127.0(4)
C2A C1A C4A C3A 10.4(4)
C12A C1A C5A C6A -84.6(5)
C4A C1A C5A C6A 47.6(6)
C2A C1A C5A C6A 147.0(4)
C12A C1A C5A C10A 97.3(5)
C4A C1A C5A C10A -130.5(5)
C2A C1A C5A C10A -31.1(7)
C10A C5A C6A C7A -1.2(7)
C1A C5A C6A C7A -179.3(4)
C5A C6A C7A C8A 1.2(7)
C6A C7A C8A C9A -0.9(8)
C6A C7A C8A C12C -179.0(5)
C7A C8A C9A C10A 0.6(8)
C12C C8A C9A C10A 178.8(5)
C6A C5A C10A C9A 0.8(7)
C1A C5A C10A C9A 179.0(5)
C8A C9A C10A C5A -0.6(8)
C5A C1A C12A C13A -21.3(6)
C4A C1A C12A C13A -153.2(4)
C2A C1A C12A C13A 109.5(5)
C5A C1A C12A C17A 162.9(5)
C4A C1A C12A C17A 31.0(6)
C2A C1A C12A C17A -66.3(6)
C9A C8A C12C F2A -72.8(8)
C7A C8A C12C F2A 105.4(7)
C9A C8A C12C F1A 160.5(6)
C7A C8A C12C F1A -21.3(8)
C9A C8A C12C F3A 44.5(7)
C7A C8A C12C F3A -137.3(6)
C17A C12A C13A C14A 0.0(7)
C1A C12A C13A C14A -176.0(4)
C12A C13A C14A C15A -1.0(7)
C18A O1A C15A C14A 174.0(5)
C18A O1A C15A C16A -6.5(8)
C13A C14A C15A O1A -179.1(4)
C13A C14A C15A C16A 1.4(7)
O1A C15A C16A C17A 179.7(5)
C14A C15A C16A C17A -0.9(9)
C15A C16A C17A C12A -0.1(9)
C13A C12A C17A C16A 0.5(8)
C1A C12A C17A C16A 176.6(5)
C2A C3A C19A C20A 179.5(5)
C4A C3A C19A C20A 3.7(9)
C3A C19A C20A O2A 2.7(8)
C3A C19A C20A O3A -177.3(5)
C12B C1B C2B C3B 125.1(5)
C5B C1B C2B C3B -101.4(4)
C4B C1B C2B C3B 11.1(4)
C1B C2B C3B C19B 164.0(6)
C1B C2B C3B C4B -11.6(4)
C19B C3B C4B C1B -164.0(6)
C2B C3B C4B C1B 11.6(4)
C12B C1B C4B C3B -129.1(4)
C5B C1B C4B C3B 99.7(4)
C2B C1B C4B C3B -11.0(4)
C12B C1B C5B C6B -157.1(5)
C4B C1B C5B C6B -26.8(7)
C2B C1B C5B C6B 68.3(6)
C12B C1B C5B C10B 27.1(7)
C4B C1B C5B C10B 157.3(5)
C2B C1B C5B C10B -107.6(5)
C10B C5B C6B C7B -1.0(9)
C1B C5B C6B C7B -177.0(5)
C5B C6B C7B C8B -0.9(10)
C6B C7B C8B C9B 2.6(9)
C6B C7B C8B C11B -175.4(5)
C7B C8B C9B C10B -2.3(8)
C11B C8B C9B C10B 175.6(5)
C6B C5B C10B C9B 1.2(8)
C1B C5B C10B C9B 177.2(4)
C8B C9B C10B C5B 0.4(8)
C9B C8B C11B F3B 18.8(9)
C7B C8B C11B F3B -163.2(6)
C9B C8B C11B F1B 138.7(6)
C7B C8B C11B F1B -43.4(8)
C9B C8B C11B F2B -104.1(7)
C7B C8B C11B F2B 73.8(8)
C5B C1B C12B C17B -106.2(6)
C4B C1B C12B C17B 123.8(5)
C2B C1B C12B C17B 25.3(7)
C5B C1B C12B C13B 75.1(6)
C4B C1B C12B C13B -54.8(6)
C2B C1B C12B C13B -153.3(5)
C17B C12B C13B C14B -2.0(8)
C1B C12B C13B C14B 176.7(5)
C12B C13B C14B C15B 0.1(9)
C13B C14B C15B O1B -179.9(5)
C13B C14B C15B C16B 1.6(9)
C18B O1B C15B C14B 178.7(7)
C18B O1B C15B C16B -2.9(9)
C14B C15B C16B C17B -1.4(8)
O1B C15B C16B C17B -179.7(5)
C13B C12B C17B C16B 2.3(8)
C1B C12B C17B C16B -176.4(5)
C15B C16B C17B C12B -0.7(8)
C2B C3B C19B C20B -178.7(5)
C4B C3B C19B C20B -4.8(10)
C3B C19B C20B O2B -2.7(8)
C3B C19B C20B O3B 176.2(5)
